data_1554733
loop_
_publ_author_name
'Sun, Jing'
'Jiang, Wang'
'Yan, Chao-Guo'

_publ_section_title
;
 Convenient construction of dibenzo[b,d]furanes and
 2,6-diaryl-4-(2-hydroxyphenyl)pyridines via domino reaction of pyridinium
 ylides with 2-aryl-3-nitrochromenes
;
_journal_issue 9
_journal_name_full 'Organic Chemistry Frontiers'
_journal_page_first 1428
_journal_paper_doi 10.1039/C9QO00079H
_journal_volume 6
_journal_year 2019
_chemical_formula_moiety 'C26 H19 Cl O'
_chemical_formula_sum 'C26 H19 Cl O'
_chemical_formula_weight 382.86
_space_group_crystal_system triclinic
_space_group_IT_number 2
_space_group_name_Hall '-P 1'
_space_group_name_H-M_alt 'P -1'
_atom_sites_solution_hydrogens geom
_audit_creation_method SHELXL-2014/7
_audit_update_record
;
2019-01-17 deposited with the CCDC.	2019-03-05 downloaded from the CCDC.
;
_cell_angle_alpha 63.252(13)
_cell_angle_beta 83.527(15)
_cell_angle_gamma 76.536(16)
_cell_formula_units_Z 4
_cell_length_a 9.998(7)
_cell_length_b 15.063(11)
_cell_length_c 15.716(11)
_cell_measurement_reflns_used 1345
_cell_measurement_temperature 296(2)
_cell_measurement_theta_max 18.92
_cell_measurement_theta_min 2.54
_cell_volume 2055(3)
_computing_cell_refinement 'Bruker SAINT'
_computing_data_collection 'Bruker APEX2'
_computing_data_reduction 'Bruker SAINT'
_computing_molecular_graphics 'Bruker SHELXTL'
_computing_publication_material 'Bruker SHELXTL'
_computing_structure_refinement 'SHELXL-2014/7 (Sheldrick, 2014)'
_computing_structure_solution 'SHELXS-97 (Sheldrick 2008)'
_diffrn_ambient_temperature 296(2)
_diffrn_measured_fraction_theta_full 0.906
_diffrn_measured_fraction_theta_max 0.912
_diffrn_measurement_device_type 'CCD area detector'
_diffrn_measurement_method 'phi and omega scans'
_diffrn_radiation_source 'fine-focus sealed tube'
_diffrn_radiation_type MoK\a
_diffrn_radiation_wavelength 0.71073
_diffrn_reflns_av_R_equivalents 0.1712
_diffrn_reflns_av_unetI/netI 0.4253
_diffrn_reflns_Laue_measured_fraction_full 0.906
_diffrn_reflns_Laue_measured_fraction_max 0.912
_diffrn_reflns_limit_h_max 12
_diffrn_reflns_limit_h_min -12
_diffrn_reflns_limit_k_max 18
_diffrn_reflns_limit_k_min -17
_diffrn_reflns_limit_l_max 19
_diffrn_reflns_limit_l_min -17
_diffrn_reflns_number 15502
_diffrn_reflns_point_group_measured_fraction_full 0.906
_diffrn_reflns_point_group_measured_fraction_max 0.912
_diffrn_reflns_theta_full 25.242
_diffrn_reflns_theta_max 26.000
_diffrn_reflns_theta_min 2.095
_exptl_absorpt_coefficient_mu 0.199
_exptl_absorpt_correction_T_max 0.961
_exptl_absorpt_correction_T_min 0.950
_exptl_absorpt_correction_type multi-scan
_exptl_absorpt_process_details sadabs
_exptl_crystal_colour colorless
_exptl_crystal_density_diffrn 1.237
_exptl_crystal_description block
_exptl_crystal_F_000 800
_exptl_crystal_size_max 0.260
_exptl_crystal_size_mid 0.240
_exptl_crystal_size_min 0.200
_refine_diff_density_max 0.595
_refine_diff_density_min -0.236
_refine_diff_density_rms 0.061
_refine_ls_extinction_coef 0.0037(17)
_refine_ls_extinction_expression Fc^*^=kFc[1+0.001xFc^2^\l^3^/sin(2\q)]^-1/4^
_refine_ls_extinction_method 'SHELXL-2014/7 (Sheldrick 2014'
_refine_ls_goodness_of_fit_ref 1.006
_refine_ls_hydrogen_treatment constr
_refine_ls_matrix_type full
_refine_ls_number_parameters 510
_refine_ls_number_reflns 7379
_refine_ls_number_restraints 0
_refine_ls_restrained_S_all 1.006
_refine_ls_R_factor_all 0.4157
_refine_ls_R_factor_gt 0.1326
_refine_ls_shift/su_max 0.000
_refine_ls_shift/su_mean 0.000
_refine_ls_structure_factor_coef Fsqd
_refine_ls_weighting_details 'w=1/[\s^2^(Fo^2^)+(0.1465P)^2^+0.5800P] where P=(Fo^2^+2Fc^2^)/3'
_refine_ls_weighting_scheme calc
_refine_ls_wR_factor_gt 0.2689
_refine_ls_wR_factor_ref 0.3894
_reflns_Friedel_coverage 0.000
_reflns_number_gt 1807
_reflns_number_total 7379
_reflns_threshold_expression 'I > 2\s(I)'
_cod_data_source_file c9qo00079h2.cif
_cod_data_source_block 4a
_cod_original_cell_volume 2056(3)
_cod_database_code 1554733
_shelx_shelxl_version_number 2014/7
_shelx_space_group_comment
; 
The symmetry employed for this shelxl refinement is uniquely defined 
by the following loop, which should always be used as a source of 
symmetry information in preference to the above space-group names. 
They are only intended as comments. 
;
_shelx_estimated_absorpt_t_min 0.950
_shelx_estimated_absorpt_t_max 0.961

loop_
_space_group_symop_operation_xyz
'x, y, z'
'-x, -y, -z'

loop_
_atom_site_label
_atom_site_type_symbol
_atom_site_fract_x
_atom_site_fract_y
_atom_site_fract_z
_atom_site_U_iso_or_equiv
_atom_site_adp_type
_atom_site_occupancy
_atom_site_site_symmetry_order
_atom_site_calc_flag
_atom_site_refinement_flags_posn
_atom_site_refinement_flags_adp
C1 C 0.8964(12) 0.1921(10) 0.9507(7) 0.060(3) Uani 1 1 d . .
C2 C 1.0040(11) 0.1413(10) 1.0163(8) 0.086(4) Uani 1 1 d . .
H2 H 1.0532 0.0767 1.0271 0.103 Uiso 1 1 calc R U
C3 C 1.0334(10) 0.1931(10) 1.0649(7) 0.067(3) Uani 1 1 d . .
H3 H 1.1056 0.1643 1.1078 0.081 Uiso 1 1 calc R U
C4 C 0.9534(13) 0.2874(11) 1.0482(8) 0.073(3) Uani 1 1 d . .
C5 C 0.8461(11) 0.3381(9) 0.9862(8) 0.069(3) Uani 1 1 d . .
H5 H 0.7957 0.4016 0.9780 0.083 Uiso 1 1 calc R U
C6 C 0.8165(12) 0.2878(11) 0.9353(8) 0.067(3) Uani 1 1 d . .
C7 C 0.7156(11) 0.3129(10) 0.8658(8) 0.057(3) Uani 1 1 d . .
C8 C 0.6148(12) 0.3974(10) 0.8184(9) 0.075(3) Uani 1 1 d . .
H8 H 0.6007 0.4527 0.8324 0.090 Uiso 1 1 calc R U
C9 C 0.5324(10) 0.4008(9) 0.7484(8) 0.056(3) Uani 1 1 d . .
C10 C 0.5592(10) 0.3164(10) 0.7305(7) 0.064(3) Uani 1 1 d . .
H10 H 0.5050 0.3178 0.6854 0.077 Uiso 1 1 calc R U
C11 C 0.6615(11) 0.2286(10) 0.7748(8) 0.066(3) Uani 1 1 d . .
C12 C 0.7396(10) 0.2346(9) 0.8408(7) 0.058(3) Uani 1 1 d . .
C13 C 0.6884(10) 0.1406(8) 0.7525(6) 0.057(3) Uani 1 1 d . .
C14 C 0.5750(10) 0.1039(9) 0.7395(7) 0.079(3) Uani 1 1 d . .
H14 H 0.4860 0.1334 0.7499 0.094 Uiso 1 1 calc R U
C15 C 0.5932(12) 0.0276(10) 0.7127(8) 0.094(4) Uani 1 1 d . .
H15 H 0.5159 0.0073 0.7054 0.112 Uiso 1 1 calc R U
C16 C 0.7191(13) -0.0202(9) 0.6960(8) 0.082(3) Uani 1 1 d . .
C17 C 0.7395(11) -0.1057(9) 0.6659(9) 0.128(5) Uani 1 1 d . .
H17A H 0.6971 -0.1593 0.7121 0.192 Uiso 1 1 calc R U
H17B H 0.8360 -0.1315 0.6617 0.192 Uiso 1 1 calc R U
H17C H 0.6981 -0.0800 0.6048 0.192 Uiso 1 1 calc R U
C18 C 0.8332(10) 0.0119(9) 0.7124(8) 0.086(4) Uani 1 1 d . .
H18 H 0.9219 -0.0201 0.7044 0.103 Uiso 1 1 calc R U
C19 C 0.8159(10) 0.0882(8) 0.7393(7) 0.072(3) Uani 1 1 d . .
H19 H 0.8939 0.1058 0.7494 0.086 Uiso 1 1 calc R U
C20 C 0.4224(10) 0.4895(9) 0.6961(8) 0.058(3) Uani 1 1 d . .
C21 C 0.3885(12) 0.5112(9) 0.6049(10) 0.081(3) Uani 1 1 d . .
H21 H 0.4363 0.4703 0.5767 0.097 Uiso 1 1 calc R U
C22 C 0.2873(14) 0.5905(11) 0.5560(8) 0.086(4) Uani 1 1 d . .
H22 H 0.2685 0.6026 0.4947 0.104 Uiso 1 1 calc R U
C23 C 0.2086(12) 0.6563(9) 0.5938(10) 0.082(3) Uani 1 1 d . .
C24 C 0.0944(12) 0.7425(9) 0.5397(10) 0.127(5) Uani 1 1 d . .
H24A H 0.1152 0.7692 0.4728 0.190 Uiso 1 1 calc R U
H24B H 0.0847 0.7950 0.5601 0.190 Uiso 1 1 calc R U
H24C H 0.0100 0.7186 0.5518 0.190 Uiso 1 1 calc R U
C25 C 0.2482(12) 0.6351(9) 0.6857(9) 0.074(3) Uani 1 1 d . .
H25 H 0.2039 0.6770 0.7137 0.089 Uiso 1 1 calc R U
C26 C 0.3516(11) 0.5533(9) 0.7346(8) 0.066(3) Uani 1 1 d . .
H26 H 0.3740 0.5410 0.7954 0.079 Uiso 1 1 calc R U
C27 C 0.3595(12) 0.2032(12) 0.9486(8) 0.068(3) Uani 1 1 d . .
C28 C 0.4573(12) 0.1482(12) 1.0167(9) 0.108(5) Uani 1 1 d . .
H28 H 0.5046 0.0825 1.0300 0.129 Uiso 1 1 calc R U
C29 C 0.4776(11) 0.2033(11) 1.0644(8) 0.085(4) Uani 1 1 d . .
H29 H 0.5415 0.1713 1.1133 0.102 Uiso 1 1 calc R U
C30 C 0.4091(14) 0.3026(12) 1.0439(9) 0.087(4) Uani 1 1 d . .
C31 C 0.3119(12) 0.3551(9) 0.9751(9) 0.079(4) Uani 1 1 d . .
H31 H 0.2650 0.4205 0.9633 0.095 Uiso 1 1 calc R U
C32 C 0.2844(12) 0.3054(12) 0.9212(8) 0.068(3) Uani 1 1 d . .
C33 C 0.1934(11) 0.3270(11) 0.8484(8) 0.061(3) Uani 1 1 d . .
C34 C 0.0943(12) 0.4123(10) 0.7973(9) 0.072(4) Uani 1 1 d . .
H34 H 0.0811 0.4694 0.8084 0.086 Uiso 1 1 calc R U
C35 C 0.0135(11) 0.4130(9) 0.7290(8) 0.058(3) Uani 1 1 d . .
C36 C 0.0430(11) 0.3258(10) 0.7127(7) 0.066(3) Uani 1 1 d . .
H36 H -0.0074 0.3247 0.6671 0.079 Uiso 1 1 calc R U
C37 C 0.1446(12) 0.2407(9) 0.7623(8) 0.061(3) Uani 1 1 d . .
C38 C 0.2163(10) 0.2426(10) 0.8321(7) 0.054(3) Uani 1 1 d . .
C39 C 0.1722(9) 0.1484(10) 0.7423(9) 0.062(3) Uani 1 1 d . .
C40 C 0.1742(10) 0.1574(9) 0.6506(10) 0.084(4) Uani 1 1 d . .
H40 H 0.1592 0.2226 0.6008 0.100 Uiso 1 1 calc R U
C41 C 0.1969(11) 0.0764(14) 0.6276(9) 0.090(4) Uani 1 1 d . .
H41 H 0.1965 0.0866 0.5647 0.108 Uiso 1 1 calc R U
C42 C 0.2205(10) -0.0218(12) 0.7033(14) 0.087(4) Uani 1 1 d . .
C43 C 0.2454(11) -0.1149(9) 0.6805(9) 0.122(5) Uani 1 1 d . .
H43A H 0.3368 -0.1539 0.6990 0.183 Uiso 1 1 calc R U
H43B H 0.2350 -0.0915 0.6133 0.183 Uiso 1 1 calc R U
H43C H 0.1799 -0.1564 0.7150 0.183 Uiso 1 1 calc R U
C44 C 0.2151(10) -0.0321(10) 0.7929(10) 0.081(4) Uani 1 1 d . .
H44 H 0.2263 -0.0970 0.8431 0.097 Uiso 1 1 calc R U
C45 C 0.1938(10) 0.0492(13) 0.8128(9) 0.076(4) Uani 1 1 d . .
H45 H 0.1938 0.0377 0.8761 0.092 Uiso 1 1 calc R U
C46 C -0.0976(11) 0.4982(8) 0.6750(8) 0.056(3) Uani 1 1 d . .
C47 C -0.1421(11) 0.5206(9) 0.5859(8) 0.067(3) Uani 1 1 d . .
H47 H -0.0955 0.4820 0.5551 0.081 Uiso 1 1 calc R U
C48 C -0.2516(12) 0.5970(9) 0.5410(8) 0.070(3) Uani 1 1 d . .
H48 H -0.2799 0.6051 0.4831 0.084 Uiso 1 1 calc R U
C49 C -0.3217(11) 0.6626(9) 0.5781(10) 0.076(3) Uani 1 1 d . .
C50 C -0.4415(11) 0.7463(8) 0.5283(8) 0.105(4) Uani 1 1 d . .
H50A H -0.4175 0.7840 0.4628 0.157 Uiso 1 1 calc R U
H50B H -0.4642 0.7907 0.5587 0.157 Uiso 1 1 calc R U
H50C H -0.5192 0.7175 0.5316 0.157 Uiso 1 1 calc R U
C51 C -0.2764(13) 0.6429(9) 0.6672(9) 0.079(3) Uani 1 1 d . .
H51 H -0.3220 0.6836 0.6961 0.094 Uiso 1 1 calc R U
C52 C -0.1671(12) 0.5657(9) 0.7140(8) 0.071(3) Uani 1 1 d . .
H52 H -0.1384 0.5578 0.7718 0.085 Uiso 1 1 calc R U
Cl1 Cl 0.9966(3) 0.3465(3) 1.1150(2) 0.1162(14) Uani 1 1 d . .
Cl2 Cl 0.4460(4) 0.3653(3) 1.1070(2) 0.1359(16) Uani 1 1 d . .
O1 O 0.8497(7) 0.1546(5) 0.8953(5) 0.072(2) Uani 1 1 d . .
O2 O 0.3148(7) 0.1673(5) 0.8909(6) 0.074(2) Uani 1 1 d . .

loop_
_atom_site_aniso_label
_atom_site_aniso_U_11
_atom_site_aniso_U_22
_atom_site_aniso_U_33
_atom_site_aniso_U_23
_atom_site_aniso_U_13
_atom_site_aniso_U_12
C1 0.066(8) 0.071(9) 0.062(8) -0.044(7) 0.014(7) -0.022(7)
C2 0.062(8) 0.133(12) 0.070(9) -0.040(9) -0.001(7) -0.043(8)
C3 0.053(7) 0.107(11) 0.048(7) -0.037(7) 0.004(6) -0.026(8)
C4 0.062(8) 0.101(11) 0.059(8) -0.037(8) 0.003(7) -0.021(8)
C5 0.055(8) 0.091(9) 0.065(8) -0.040(8) 0.017(7) -0.021(7)
C6 0.063(8) 0.103(12) 0.063(8) -0.054(8) 0.032(6) -0.046(8)
C7 0.041(7) 0.071(9) 0.066(8) -0.037(8) 0.008(7) -0.016(7)
C8 0.067(8) 0.090(11) 0.093(10) -0.058(8) 0.030(8) -0.041(8)
C9 0.047(7) 0.060(9) 0.084(9) -0.048(7) 0.010(6) -0.025(7)
C10 0.045(7) 0.073(9) 0.075(8) -0.037(7) -0.001(6) -0.005(7)
C11 0.044(7) 0.085(10) 0.093(9) -0.059(8) 0.020(7) -0.023(7)
C12 0.046(7) 0.062(9) 0.056(8) -0.019(7) 0.001(6) -0.007(7)
C13 0.042(7) 0.062(8) 0.067(8) -0.032(6) 0.000(5) -0.006(6)
C14 0.054(8) 0.082(10) 0.107(9) -0.054(8) 0.019(6) -0.011(7)
C15 0.068(9) 0.095(10) 0.143(11) -0.076(9) 0.011(8) -0.019(8)
C16 0.078(9) 0.079(10) 0.114(10) -0.065(8) 0.002(7) -0.015(8)
C17 0.136(11) 0.113(11) 0.194(14) -0.122(11) -0.022(10) -0.010(9)
C18 0.048(8) 0.078(9) 0.142(11) -0.065(9) -0.012(7) 0.011(7)
C19 0.043(7) 0.085(9) 0.110(9) -0.064(7) 0.005(6) -0.012(7)
C20 0.045(7) 0.072(9) 0.069(9) -0.039(8) 0.014(7) -0.023(7)
C21 0.095(10) 0.071(10) 0.085(11) -0.038(8) -0.014(8) -0.017(8)
C22 0.107(11) 0.084(10) 0.076(10) -0.043(9) 0.002(9) -0.020(9)
C23 0.069(9) 0.080(10) 0.108(12) -0.041(9) -0.007(8) -0.035(8)
C24 0.083(10) 0.110(11) 0.169(14) -0.052(10) -0.035(9) 0.010(9)
C25 0.076(9) 0.068(9) 0.081(10) -0.037(8) 0.009(7) -0.016(7)
C26 0.065(8) 0.064(8) 0.080(9) -0.041(8) 0.014(7) -0.020(7)
C27 0.052(8) 0.108(13) 0.064(9) -0.051(9) 0.007(7) -0.030(9)
C28 0.071(9) 0.190(15) 0.088(10) -0.068(11) -0.024(8) -0.048(10)
C29 0.059(8) 0.113(12) 0.074(9) -0.040(9) -0.018(6) 0.003(8)
C30 0.066(9) 0.123(13) 0.078(10) -0.040(9) -0.016(7) -0.029(9)
C31 0.077(9) 0.107(11) 0.077(9) -0.055(9) 0.021(8) -0.042(8)
C32 0.048(8) 0.105(12) 0.048(8) -0.028(8) 0.012(6) -0.027(8)
C33 0.050(8) 0.065(10) 0.062(9) -0.025(8) 0.007(7) -0.007(7)
C34 0.077(9) 0.077(10) 0.100(10) -0.065(9) 0.041(8) -0.050(8)
C35 0.066(8) 0.047(9) 0.073(9) -0.035(7) 0.019(7) -0.022(7)
C36 0.052(7) 0.079(9) 0.067(8) -0.024(8) 0.005(6) -0.035(7)
C37 0.066(8) 0.059(9) 0.082(9) -0.046(8) 0.012(7) -0.030(7)
C38 0.033(7) 0.069(9) 0.061(8) -0.027(8) -0.004(6) -0.013(7)
C39 0.035(6) 0.080(11) 0.057(9) -0.016(8) 0.003(6) -0.019(6)
C40 0.074(8) 0.093(11) 0.108(12) -0.061(9) 0.011(7) -0.031(7)
C41 0.085(9) 0.125(13) 0.073(10) -0.048(11) -0.003(7) -0.036(9)
C42 0.049(7) 0.087(12) 0.149(15) -0.077(12) 0.007(9) -0.010(7)
C43 0.103(10) 0.110(11) 0.189(14) -0.103(11) 0.002(9) -0.010(8)
C44 0.057(8) 0.093(12) 0.089(11) -0.041(9) 0.011(7) -0.012(7)
C45 0.049(7) 0.107(12) 0.099(11) -0.068(11) 0.014(7) -0.020(7)
C46 0.073(8) 0.048(8) 0.057(9) -0.031(7) 0.015(7) -0.021(7)
C47 0.058(8) 0.085(9) 0.076(9) -0.054(8) 0.014(7) -0.013(7)
C48 0.062(8) 0.070(9) 0.084(9) -0.038(8) -0.005(7) -0.013(7)
C49 0.067(8) 0.054(9) 0.096(11) -0.027(8) 0.012(8) -0.011(7)
C50 0.082(9) 0.093(10) 0.118(10) -0.030(8) -0.009(8) -0.009(8)
C51 0.092(10) 0.066(9) 0.083(10) -0.038(8) 0.010(8) -0.018(8)
C52 0.076(8) 0.057(8) 0.076(8) -0.030(7) 0.005(7) -0.008(7)
Cl1 0.107(3) 0.189(4) 0.102(3) -0.100(3) 0.007(2) -0.049(2)
Cl2 0.147(3) 0.200(4) 0.114(3) -0.108(3) -0.016(2) -0.042(3)
O1 0.064(5) 0.073(6) 0.093(6) -0.045(5) 0.000(4) -0.023(5)
O2 0.048(5) 0.081(6) 0.098(6) -0.042(5) 0.001(4) -0.017(5)

loop_
_atom_type_symbol
_atom_type_description
_atom_type_scat_dispersion_real
_atom_type_scat_dispersion_imag
_atom_type_scat_source
C C 0.0033 0.0016 'International Tables Vol C Tables 4.2.6.8 and 6.1.1.4'
H H 0.0000 0.0000 'International Tables Vol C Tables 4.2.6.8 and 6.1.1.4'
O O 0.0106 0.0060 'International Tables Vol C Tables 4.2.6.8 and 6.1.1.4'
Cl Cl 0.1484 0.1585 'International Tables Vol C Tables 4.2.6.8 and 6.1.1.4'

loop_
_geom_angle_atom_site_label_1
_geom_angle_atom_site_label_2
_geom_angle_atom_site_label_3
_geom_angle
O1 C1 C2 125.9(12)
O1 C1 C6 110.8(11)
C2 C1 C6 123.3(11)
C1 C2 C3 116.4(11)
C1 C2 H2 121.8
C3 C2 H2 121.8
C4 C3 C2 119.1(11)
C4 C3 H3 120.5
C2 C3 H3 120.5
C5 C4 C3 126.0(10)
C5 C4 Cl1 118.2(11)
C3 C4 Cl1 115.9(10)
C4 C5 C6 115.8(11)
C4 C5 H5 122.1
C6 C5 H5 122.1
C1 C6 C5 119.5(12)
C1 C6 C7 106.8(10)
C5 C6 C7 133.7(14)
C12 C7 C8 118.8(10)
C12 C7 C6 106.8(11)
C8 C7 C6 134.2(13)
C7 C8 C9 120.7(10)
C7 C8 H8 119.6
C9 C8 H8 119.6
C10 C9 C8 116.7(10)
C10 C9 C20 120.6(10)
C8 C9 C20 122.7(11)
C9 C10 C11 125.6(10)
C9 C10 H10 117.2
C11 C10 H10 117.2
C10 C11 C12 112.9(10)
C10 C11 C13 123.9(10)
C12 C11 C13 123.2(11)
C7 C12 C11 125.1(11)
C7 C12 O1 111.3(10)
C11 C12 O1 123.5(12)
C19 C13 C14 113.7(9)
C19 C13 C11 126.3(9)
C14 C13 C11 119.9(9)
C15 C14 C13 122.5(9)
C15 C14 H14 118.7
C13 C14 H14 118.7
C16 C15 C14 123.0(10)
C16 C15 H15 118.5
C14 C15 H15 118.5
C15 C16 C18 115.4(10)
C15 C16 C17 123.0(11)
C18 C16 C17 121.5(11)
C16 C17 H17A 109.5
C16 C17 H17B 109.5
H17A C17 H17B 109.5
C16 C17 H17C 109.5
H17A C17 H17C 109.5
H17B C17 H17C 109.5
C19 C18 C16 121.9(9)
C19 C18 H18 119.0
C16 C18 H18 119.0
C18 C19 C13 123.3(9)
C18 C19 H19 118.4
C13 C19 H19 118.4
C26 C20 C21 117.6(11)
C26 C20 C9 122.5(11)
C21 C20 C9 119.9(11)
C22 C21 C20 121.3(12)
C22 C21 H21 119.3
C20 C21 H21 119.3
C21 C22 C23 123.1(12)
C21 C22 H22 118.4
C23 C22 H22 118.4
C25 C23 C22 114.6(11)
C25 C23 C24 122.7(13)
C22 C23 C24 122.7(13)
C23 C24 H24A 109.5
C23 C24 H24B 109.5
H24A C24 H24B 109.5
C23 C24 H24C 109.5
H24A C24 H24C 109.5
H24B C24 H24C 109.5
C26 C25 C23 121.3(11)
C26 C25 H25 119.3
C23 C25 H25 119.3
C20 C26 C25 121.9(10)
C20 C26 H26 119.0
C25 C26 H26 119.0
C28 C27 O2 124.3(14)
C28 C27 C32 128.4(12)
O2 C27 C32 107.3(12)
C27 C28 C29 111.2(13)
C27 C28 H28 124.4
C29 C28 H28 124.4
C30 C29 C28 124.9(13)
C30 C29 H29 117.6
C28 C29 H29 117.6
C31 C30 C29 122.1(11)
C31 C30 Cl2 117.1(12)
C29 C30 Cl2 120.8(12)
C30 C31 C32 117.3(12)
C30 C31 H31 121.4
C32 C31 H31 121.4
C33 C32 C27 106.6(11)
C33 C32 C31 137.2(15)
C27 C32 C31 116.1(12)
C38 C33 C34 120.8(11)
C38 C33 C32 107.1(11)
C34 C33 C32 132.1(14)
C33 C34 C35 120.6(10)
C33 C34 H34 119.7
C35 C34 H34 119.7
C36 C35 C34 116.7(10)
C36 C35 C46 119.2(11)
C34 C35 C46 124.1(11)
C37 C36 C35 122.8(10)
C37 C36 H36 118.6
C35 C36 H36 118.6
C38 C37 C36 117.8(10)
C38 C37 C39 121.4(12)
C36 C37 C39 120.8(11)
O2 C38 C33 111.3(10)
O2 C38 C37 127.6(13)
C33 C38 C37 121.1(11)
C40 C39 C45 114.4(12)
C40 C39 C37 121.9(12)
C45 C39 C37 123.7(12)
C39 C40 C41 124.7(12)
C39 C40 H40 117.6
C41 C40 H40 117.6
C40 C41 C42 117.2(12)
C40 C41 H41 121.4
C42 C41 H41 121.4
C44 C42 C41 119.0(12)
C44 C42 C43 122.2(15)
C41 C42 C43 118.8(16)
C42 C43 H43A 109.5
C42 C43 H43B 109.5
H43A C43 H43B 109.5
C42 C43 H43C 109.5
H43A C43 H43C 109.5
H43B C43 H43C 109.5
C42 C44 C45 122.1(12)
C42 C44 H44 118.9
C45 C44 H44 118.9
C44 C45 C39 122.5(12)
C44 C45 H45 118.7
C39 C45 H45 118.7
C47 C46 C52 115.1(10)
C47 C46 C35 125.1(10)
C52 C46 C35 119.8(10)
C48 C47 C46 123.0(10)
C48 C47 H47 118.5
C46 C47 H47 118.5
C47 C48 C49 122.8(11)
C47 C48 H48 118.6
C49 C48 H48 118.6
C48 C49 C51 115.1(11)
C48 C49 C50 122.5(13)
C51 C49 C50 122.4(12)
C49 C50 H50A 109.5
C49 C50 H50B 109.5
H50A C50 H50B 109.5
C49 C50 H50C 109.5
H50A C50 H50C 109.5
H50B C50 H50C 109.5
C52 C51 C49 123.0(11)
C52 C51 H51 118.5
C49 C51 H51 118.5
C51 C52 C46 120.8(10)
C51 C52 H52 119.6
C46 C52 H52 119.6
C1 O1 C12 104.2(9)
C38 O2 C27 107.7(10)

loop_
_geom_bond_atom_site_label_1
_geom_bond_atom_site_label_2
_geom_bond_distance
C1 O1 1.397(11)
C1 C2 1.401(13)
C1 C6 1.402(13)
C2 C3 1.405(12)
C2 H2 0.9300
C3 C4 1.381(13)
C3 H3 0.9300
C4 C5 1.366(13)
C4 Cl1 1.791(11)
C5 C6 1.416(12)
C5 H5 0.9300
C6 C7 1.433(13)
C7 C12 1.366(12)
C7 C8 1.382(13)
C8 C9 1.423(13)
C8 H8 0.9300
C9 C10 1.383(12)
C9 C20 1.484(13)
C10 C11 1.408(13)
C10 H10 0.9300
C11 C12 1.412(13)
C11 C13 1.477(12)
C12 O1 1.436(11)
C13 C19 1.382(11)
C13 C14 1.443(12)
C14 C15 1.360(12)
C14 H14 0.9300
C15 C16 1.359(13)
C15 H15 0.9300
C16 C18 1.427(13)
C16 C17 1.525(13)
C17 H17A 0.9600
C17 H17B 0.9600
C17 H17C 0.9600
C18 C19 1.364(12)
C18 H18 0.9300
C19 H19 0.9300
C20 C26 1.380(12)
C20 C21 1.382(13)
C21 C22 1.353(13)
C21 H21 0.9300
C22 C23 1.419(14)
C22 H22 0.9300
C23 C25 1.414(13)
C23 C24 1.499(14)
C24 H24A 0.9600
C24 H24B 0.9600
C24 H24C 0.9600
C25 C26 1.382(12)
C25 H25 0.9300
C26 H26 0.9300
C27 C28 1.360(14)
C27 O2 1.399(11)
C27 C32 1.434(14)
C28 C29 1.401(14)
C28 H28 0.9300
C29 C30 1.397(15)
C29 H29 0.9300
C30 C31 1.359(14)
C30 Cl2 1.760(12)
C31 C32 1.440(13)
C31 H31 0.9300
C32 C33 1.417(13)
C33 C38 1.371(13)
C33 C34 1.391(13)
C34 C35 1.410(13)
C34 H34 0.9300
C35 C36 1.407(13)
C35 C46 1.473(13)
C36 C37 1.398(12)
C36 H36 0.9300
C37 C38 1.390(12)
C37 C39 1.519(14)
C38 O2 1.361(10)
C39 C40 1.384(13)
C39 C45 1.386(13)
C40 C41 1.385(14)
C40 H40 0.9300
C41 C42 1.406(15)
C41 H41 0.9300
C42 C44 1.341(14)
C42 C43 1.558(14)
C43 H43A 0.9600
C43 H43B 0.9600
C43 H43C 0.9600
C44 C45 1.360(13)
C44 H44 0.9300
C45 H45 0.9300
C46 C47 1.385(12)
C46 C52 1.424(12)
C47 C48 1.370(12)
C47 H47 0.9300
C48 C49 1.381(13)
C48 H48 0.9300
C49 C51 1.400(13)
C49 C50 1.502(13)
C50 H50A 0.9600
C50 H50B 0.9600
C50 H50C 0.9600
C51 C52 1.381(13)
C51 H51 0.9300
C52 H52 0.9300
